data_7108187
loop_
_publ_author_name
'Xue-Song Xu'
'Zhen-Wu Li'
'Yi-Jun Zhang'
'Xiao-Shui Peng'
'Henry N. C. Wong'

_publ_section_title
;
 Total synthesis of (+/-)-pallambins C and D
;
_journal_name_full Chem.Commun.
_journal_page_first 8517
_journal_paper_doi 10.1039/c2cc34310j
_journal_volume 48
_journal_year 2012
_chemical_formula_sum 'C14 H24 O4'
_chemical_formula_weight 256.33
_chemical_name_systematic
;
?
;
_space_group_IT_number 145
_symmetry_cell_setting hexagonal
_symmetry_space_group_name_Hall 'P 32'
_symmetry_space_group_name_H-M 'P 32'
_atom_sites_solution_hydrogens geom
_atom_sites_solution_primary direct
_atom_sites_solution_secondary difmap
_audit_creation_method SHELXL-97
_cell_angle_alpha 90.00
_cell_angle_beta 90.00
_cell_angle_gamma 120.00
_cell_formula_units_Z 3
_cell_length_a 14.4194(18)
_cell_length_b 14.4194(18)
_cell_length_c 6.0541(7)
_cell_measurement_temperature 296(2)
_cell_volume 1090.1(2)
_computing_cell_refinement SAINT(Bruker,2001)
_computing_data_collection APEX2(Bruker,2003)
_computing_data_reduction APEX2(Bruker,2003)
_computing_molecular_graphics DIAMOND
_computing_publication_material 'SHELXL-97 (Sheldrick, 1997)'
_computing_structure_refinement 'SHELXL-97 (Sheldrick, 1997)'
_computing_structure_solution 'SHELXS-97 (Sheldrick, 1997)'
_diffrn_ambient_temperature 296(2)
_diffrn_measured_fraction_theta_full 1.000
_diffrn_measured_fraction_theta_max 1.000
_diffrn_measurement_device_type 'Bruker APEX II CCD diffractometer'
_diffrn_measurement_method '\f and \w scan'
_diffrn_radiation_monochromator graphite
_diffrn_radiation_source 'fine-focus sealed tube'
_diffrn_radiation_type MoK\a
_diffrn_radiation_wavelength 0.71073
_diffrn_reflns_av_R_equivalents 0.1038
_diffrn_reflns_av_sigmaI/netI 0.0592
_diffrn_reflns_limit_h_max 17
_diffrn_reflns_limit_h_min -17
_diffrn_reflns_limit_k_max 17
_diffrn_reflns_limit_k_min -17
_diffrn_reflns_limit_l_max 6
_diffrn_reflns_limit_l_min -7
_diffrn_reflns_number 21605
_diffrn_reflns_theta_full 25.24
_diffrn_reflns_theta_max 25.24
_diffrn_reflns_theta_min 1.63
_exptl_absorpt_coefficient_mu 0.084
_exptl_absorpt_correction_T_max 0.9752
_exptl_absorpt_correction_T_min 0.9671
_exptl_absorpt_correction_type none
_exptl_crystal_colour colorless
_exptl_crystal_density_diffrn 1.171
_exptl_crystal_density_method 'not measured'
_exptl_crystal_description plate
_exptl_crystal_F_000 420
_exptl_crystal_size_max 0.40
_exptl_crystal_size_mid 0.30
_exptl_crystal_size_min 0.30
_refine_diff_density_max 0.172
_refine_diff_density_min -0.131
_refine_diff_density_rms 0.033
_refine_ls_abs_structure_details 'Flack H D (1983), Acta Cryst. A39, 876-881'
_refine_ls_abs_structure_Flack 1.4(18)
_refine_ls_extinction_coef 0.016(4)
_refine_ls_extinction_expression Fc^*^=kFc[1+0.001xFc^2^\l^3^/sin(2\q)]^-1/4^
_refine_ls_extinction_method SHELXL
_refine_ls_goodness_of_fit_ref 1.033
_refine_ls_hydrogen_treatment constr
_refine_ls_matrix_type full
_refine_ls_number_parameters 164
_refine_ls_number_reflns 2584
_refine_ls_number_restraints 1
_refine_ls_restrained_S_all 1.032
_refine_ls_R_factor_all 0.0926
_refine_ls_R_factor_gt 0.0517
_refine_ls_shift/su_max 0.000
_refine_ls_shift/su_mean 0.000
_refine_ls_structure_factor_coef Fsqd
_refine_ls_weighting_details 'calc w=1/[\s^2^(Fo^2^)+(0.0643P)^2^+0.0795P] where P=(Fo^2^+2Fc^2^)/3'
_refine_ls_weighting_scheme calc
_refine_ls_wR_factor_gt 0.1160
_refine_ls_wR_factor_ref 0.1386
_reflns_number_gt 1678
_reflns_number_total 2584
_reflns_threshold_expression >2sigma(I)
_cod_data_source_file c2cc34310j.txt
_cod_data_source_block xs-1-8-a1
_cod_original_sg_symbol_H-M P3(2)
_cod_database_code 7108187

loop_
_symmetry_equiv_pos_as_xyz
'x, y, z'
'-y, x-y, z+2/3'
'-x+y, -x, z+1/3'

loop_
_atom_site_label
_atom_site_type_symbol
_atom_site_fract_x
_atom_site_fract_y
_atom_site_fract_z
_atom_site_U_iso_or_equiv
_atom_site_adp_type
_atom_site_occupancy
_atom_site_symmetry_multiplicity
_atom_site_calc_flag
_atom_site_refinement_flags
C1 C 0.5921(3) 0.1488(3) 0.0641(6) 0.0660(9) Uani 1 1 d .
H1A H 0.5701 0.1319 -0.0906 0.079 Uiso 1 1 calc R
C2 C 0.6821(3) 0.1244(3) 0.1045(5) 0.0592(8) Uani 1 1 d .
H2A H 0.7350 0.1622 -0.0120 0.071 Uiso 1 1 calc R
C3 C 0.6392(2) 0.0055(2) 0.0627(5) 0.0487(7) Uani 1 1 d .
H3A H 0.6150 -0.0060 -0.0913 0.058 Uiso 1 1 calc R
C4 C 0.7233(3) -0.0291(3) 0.0730(5) 0.0576(8) Uani 1 1 d .
H4A H 0.7517 -0.0205 0.2233 0.069 Uiso 1 1 calc R
C5 C 0.6796(3) -0.1427(3) -0.0043(6) 0.0743(10) Uani 1 1 d .
H5A H 0.7325 -0.1642 0.0223 0.089 Uiso 1 1 calc R
H5B H 0.6668 -0.1462 -0.1622 0.089 Uiso 1 1 calc R
C6 C 0.5758(3) -0.2207(3) 0.1121(6) 0.0748(10) Uani 1 1 d .
H6A H 0.5462 -0.2908 0.0445 0.090 Uiso 1 1 calc R
H6B H 0.5906 -0.2270 0.2660 0.090 Uiso 1 1 calc R
C7 C 0.4959(3) -0.1834(3) 0.0981(5) 0.0631(9) Uani 1 1 d .
H7A H 0.4812 -0.1792 -0.0585 0.076 Uiso 1 1 calc R
C8 C 0.5380(2) -0.0719(2) 0.1993(5) 0.0533(8) Uani 1 1 d .
C9 C 0.4539(3) -0.0376(3) 0.1644(6) 0.0699(10) Uani 1 1 d .
H9A H 0.4277 -0.0544 0.0138 0.084 Uiso 1 1 calc R
H9B H 0.3938 -0.0793 0.2621 0.084 Uiso 1 1 calc R
C10 C 0.4955(3) 0.0811(3) 0.2062(7) 0.0799(11) Uani 1 1 d .
H10A H 0.4396 0.0978 0.1731 0.096 Uiso 1 1 calc R
H10B H 0.5146 0.0973 0.3607 0.096 Uiso 1 1 calc R
C11 C 0.7415(3) 0.1704(3) 0.3244(7) 0.0835(12) Uani 1 1 d .
H11A H 0.7975 0.1532 0.3404 0.125 Uiso 1 1 calc R
H11B H 0.6920 0.1398 0.4450 0.125 Uiso 1 1 calc R
H11C H 0.7720 0.2467 0.3249 0.125 Uiso 1 1 calc R
C12 C 0.9099(3) 0.0843(3) -0.0122(8) 0.0788(11) Uani 1 1 d .
C13 C 0.9858(4) 0.1456(4) -0.1933(9) 0.1038(14) Uani 1 1 d .
H13A H 1.0580 0.1765 -0.1402 0.156 Uiso 1 1 calc R
H13B H 0.9729 0.2015 -0.2423 0.156 Uiso 1 1 calc R
H13C H 0.9754 0.0983 -0.3144 0.156 Uiso 1 1 calc R
C14 C 0.5576(3) -0.0740(3) 0.4462(5) 0.0733(10) Uani 1 1 d .
H14A H 0.4916 -0.1229 0.5181 0.110 Uiso 1 1 calc R
H14B H 0.5848 -0.0036 0.5066 0.110 Uiso 1 1 calc R
H14C H 0.6089 -0.0970 0.4694 0.110 Uiso 1 1 calc R
O1 O 0.6235(2) 0.2576(2) 0.0994(5) 0.0929(9) Uani 1 1 d .
H1B H 0.6609 0.2937 -0.0038 0.139 Uiso 1 1 calc R
O2 O 0.80811(18) 0.0389(2) -0.0796(4) 0.0703(7) Uani 1 1 d .
O3 O 0.9356(2) 0.0736(3) 0.1694(6) 0.1124(12) Uani 1 1 d .
O4 O 0.39635(19) -0.25916(19) 0.2025(4) 0.0801(8) Uani 1 1 d .
H4C H 0.4084 -0.2900 0.3025 0.120 Uiso 1 1 calc R

loop_
_atom_site_aniso_label
_atom_site_aniso_U_11
_atom_site_aniso_U_22
_atom_site_aniso_U_33
_atom_site_aniso_U_23
_atom_site_aniso_U_13
_atom_site_aniso_U_12
C1 0.073(2) 0.056(2) 0.069(2) 0.0045(16) 0.0128(17) 0.0319(19)
C2 0.0558(19) 0.056(2) 0.055(2) 0.0022(14) 0.0043(15) 0.0201(16)
C3 0.0530(18) 0.0507(18) 0.0390(15) 0.0000(13) -0.0050(12) 0.0232(15)
C4 0.060(2) 0.066(2) 0.0501(18) 0.0112(15) 0.0009(14) 0.0341(19)
C5 0.089(3) 0.072(2) 0.070(2) 0.0085(18) -0.001(2) 0.047(2)
C6 0.095(3) 0.052(2) 0.074(2) 0.0055(17) -0.008(2) 0.033(2)
C7 0.066(2) 0.054(2) 0.0463(19) 0.0084(14) -0.0078(15) 0.0122(18)
C8 0.0513(19) 0.0547(19) 0.0425(18) 0.0047(13) -0.0034(13) 0.0179(15)
C9 0.051(2) 0.074(2) 0.071(2) 0.0026(18) 0.0066(16) 0.0211(18)
C10 0.070(2) 0.080(3) 0.096(3) 0.005(2) 0.018(2) 0.042(2)
C11 0.078(3) 0.073(3) 0.077(3) -0.022(2) -0.011(2) 0.021(2)
C12 0.063(3) 0.075(3) 0.095(3) 0.004(2) 0.001(2) 0.032(2)
C13 0.078(3) 0.095(3) 0.125(4) 0.017(3) 0.034(3) 0.032(3)
C14 0.080(2) 0.076(2) 0.0430(19) 0.0052(16) -0.0009(16) 0.024(2)
O1 0.121(2) 0.0665(17) 0.100(2) 0.0059(14) 0.0288(17) 0.0532(17)
O2 0.0560(15) 0.0869(18) 0.0692(15) 0.0213(12) 0.0115(11) 0.0366(14)
O3 0.0678(19) 0.125(3) 0.109(3) 0.0137(19) -0.0150(17) 0.0223(18)
O4 0.0726(16) 0.0612(15) 0.0676(16) 0.0237(11) -0.0080(12) 0.0043(13)

loop_
_atom_type_symbol
_atom_type_description
_atom_type_scat_dispersion_real
_atom_type_scat_dispersion_imag
_atom_type_scat_source
C C 0.0033 0.0016 'International Tables Vol C Tables 4.2.6.8 and 6.1.1.4'
H H 0.0000 0.0000 'International Tables Vol C Tables 4.2.6.8 and 6.1.1.4'
O O 0.0106 0.0060 'International Tables Vol C Tables 4.2.6.8 and 6.1.1.4'

loop_
_geom_angle_atom_site_label_1
_geom_angle_atom_site_label_2
_geom_angle_atom_site_label_3
_geom_angle
O1 C1 C10 108.1(3)
O1 C1 C2 113.3(3)
C10 C1 C2 112.2(3)
C3 C2 C1 108.6(3)
C3 C2 C11 116.9(3)
C1 C2 C11 113.1(3)
C2 C3 C4 114.7(3)
C2 C3 C8 115.2(3)
C4 C3 C8 110.9(2)
O2 C4 C5 106.9(3)
O2 C4 C3 107.0(2)
C5 C4 C3 112.0(3)
C4 C5 C6 112.4(3)
C7 C6 C5 111.0(3)
O4 C7 C6 110.9(3)
O4 C7 C8 109.9(3)
C6 C7 C8 112.4(3)
C14 C8 C7 110.5(3)
C14 C8 C9 109.0(3)
C7 C8 C9 108.7(3)
C14 C8 C3 114.7(3)
C7 C8 C3 106.1(2)
C9 C8 C3 107.7(2)
C10 C9 C8 114.0(3)
C1 C10 C9 110.4(3)
O3 C12 O2 123.6(4)
O3 C12 C13 124.9(4)
O2 C12 C13 111.5(4)
C12 O2 C4 118.9(3)

loop_
_geom_bond_atom_site_label_1
_geom_bond_atom_site_label_2
_geom_bond_distance
C1 O1 1.415(4)
C1 C10 1.508(5)
C1 C2 1.524(5)
C2 C3 1.524(4)
C2 C11 1.542(5)
C3 C4 1.526(4)
C3 C8 1.559(4)
C4 O2 1.453(4)
C4 C5 1.506(5)
C5 C6 1.522(5)
C6 C7 1.498(5)
C7 O4 1.444(4)
C7 C8 1.535(4)
C8 C14 1.525(4)
C8 C9 1.535(5)
C9 C10 1.526(5)
C12 O3 1.194(5)
C12 O2 1.338(5)
C12 C13 1.488(6)

loop_
_geom_torsion_atom_site_label_1
_geom_torsion_atom_site_label_2
_geom_torsion_atom_site_label_3
_geom_torsion_atom_site_label_4
_geom_torsion
O1 C1 C2 C3 179.7(3)
C10 C1 C2 C3 57.1(3)
O1 C1 C2 C11 48.2(4)
C10 C1 C2 C11 -74.5(4)
C1 C2 C3 C4 173.9(2)
C11 C2 C3 C4 -56.6(4)
C1 C2 C3 C8 -55.5(3)
C11 C2 C3 C8 73.9(4)
C2 C3 C4 O2 -54.3(3)
C8 C3 C4 O2 173.1(2)
C2 C3 C4 C5 -171.0(3)
C8 C3 C4 C5 56.3(3)
O2 C4 C5 C6 -168.5(3)
C3 C4 C5 C6 -51.7(4)
C4 C5 C6 C7 52.1(4)
C5 C6 C7 O4 178.2(3)
C5 C6 C7 C8 -58.3(4)
O4 C7 C8 C14 60.1(3)
C6 C7 C8 C14 -63.9(4)
O4 C7 C8 C9 -59.5(3)
C6 C7 C8 C9 176.5(3)
O4 C7 C8 C3 -175.1(2)
C6 C7 C8 C3 60.9(3)
C2 C3 C8 C14 -69.2(3)
C4 C3 C8 C14 63.2(4)
C2 C3 C8 C7 168.6(3)
C4 C3 C8 C7 -59.0(3)
C2 C3 C8 C9 52.4(3)
C4 C3 C8 C9 -175.2(3)
C14 C8 C9 C10 73.5(4)
C7 C8 C9 C10 -166.0(3)
C3 C8 C9 C10 -51.6(4)
O1 C1 C10 C9 176.6(3)
C2 C1 C10 C9 -57.9(4)
C8 C9 C10 C1 56.0(4)
O3 C12 O2 C4 -1.4(5)
C13 C12 O2 C4 176.6(3)
C5 C4 O2 C12 -107.1(3)
C3 C4 O2 C12 132.8(3)
